data_7155651
loop_
_publ_author_name
'Zhu, Yuanyuan'
'Li, Boyu'
'Wang, Cui'
'Dong, Zhenghao'
'Zhong, Xiaoling'
'Wang, Kairong'
'Yan, Wenjin'
'Wang, Rui'

_publ_section_title
;
 Asymmetric Synthesis of CF3-Containing Tetrahydroquinoline via
 Thiourea-Catalyzed Cascade Reaction
;
_journal_name_full 'Org. Biomol. Chem.'
_journal_paper_doi 10.1039/C7OB01013C
_journal_year 2017
_chemical_absolute_configuration ad
_chemical_formula_moiety 'C24 H17 Cl F3 N3 O7 S'
_chemical_formula_sum 'C24 H17 Cl F3 N3 O7 S'
_chemical_formula_weight 583.92
_chemical_name_systematic
;
 ? 
;
_space_group_crystal_system orthorhombic
_space_group_IT_number 19
_space_group_name_Hall 'P 2ac 2ab'
_space_group_name_H-M_alt 'P 21 21 21'
_symmetry_space_group_name_Hall 'P 2ac 2ab'
_symmetry_space_group_name_H-M 'P 21 21 21'
_atom_sites_solution_hydrogens geom
_atom_sites_solution_primary direct
_atom_sites_solution_secondary difmap
_audit_creation_date 2017-01-13
_audit_creation_method
;
Olex2 1.2
(compiled 2016.11.30 svn.r3356 for OlexSys, GUI svn.r5269)
;
_audit_update_record
;
2017-03-03 deposited with the CCDC.
2017-05-18 downloaded from the CCDC.
;
_cell_angle_alpha 90.00
_cell_angle_beta 90.00
_cell_angle_gamma 90.00
_cell_formula_units_Z 4
_cell_length_a 9.6118(5)
_cell_length_b 9.9839(5)
_cell_length_c 26.2874(14)
_cell_measurement_reflns_used 1625
_cell_measurement_temperature 293.00(10)
_cell_measurement_theta_max 25.6450
_cell_measurement_theta_min 3.7470
_cell_volume 2522.6(2)
_computing_cell_refinement
;
CrysAlisPro, Agilent Technologies,
Version 1.171.36.28 (release 01-02-2013 CrysAlis171 .NET)
(compiled Feb  1 2013,16:14:44)
;
_computing_data_collection
;
CrysAlisPro, Agilent Technologies,
Version 1.171.36.28 (release 01-02-2013 CrysAlis171 .NET)
(compiled Feb  1 2013,16:14:44)
;
_computing_data_reduction
;
CrysAlisPro, Agilent Technologies,
Version 1.171.36.28 (release 01-02-2013 CrysAlis171 .NET)
(compiled Feb  1 2013,16:14:44)
;
_computing_molecular_graphics 'Olex2 (Dolomanov et al., 2009)'
_computing_publication_material 'Olex2 (Dolomanov et al., 2009)'
_computing_structure_refinement 'ShelXL (Sheldrick, 2015)'
_computing_structure_solution 'ShelXS (Sheldrick, 2008)'
_diffrn_ambient_temperature 293.00(10)
_diffrn_detector_area_resol_mean 16.0733
_diffrn_measured_fraction_theta_full 0.9939
_diffrn_measured_fraction_theta_max 0.7469
_diffrn_measurement_details
;
#__ type_ start__ end____ width___ exp.time_
  1 omega   37.00   84.00   1.0000    6.0000
omega____ theta____ kappa____ phi______ frames
    -       22.7867  178.0000 -180.0000 47

#__ type_ start__ end____ width___ exp.time_
  2 omega   70.00  105.00   1.0000    6.0000
omega____ theta____ kappa____ phi______ frames
    -       22.7867 -178.0000  -90.0000 35

#__ type_ start__ end____ width___ exp.time_
  3 omega  -20.00   41.00   1.0000    6.0000
omega____ theta____ kappa____ phi______ frames
    -       22.7867  -99.0000    0.0000 61
;
_diffrn_measurement_device_type 'SuperNova, Dual, Cu at zero, Eos'
_diffrn_measurement_method '\w scans'
_diffrn_orient_matrix_UB_11 -0.0698304000
_diffrn_orient_matrix_UB_12 0.0181369000
_diffrn_orient_matrix_UB_13 -0.0054453000
_diffrn_orient_matrix_UB_21 -0.0105258000
_diffrn_orient_matrix_UB_22 -0.0630781000
_diffrn_orient_matrix_UB_23 -0.0118829000
_diffrn_orient_matrix_UB_31 -0.0215747000
_diffrn_orient_matrix_UB_32 -0.0274046000
_diffrn_orient_matrix_UB_33 0.0235503000
_diffrn_radiation_monochromator mirror
_diffrn_radiation_type 'Mo K\a'
_diffrn_radiation_wavelength 0.7107
_diffrn_reflns_av_R_equivalents 0.0235
_diffrn_reflns_av_unetI/netI 0.0509
_diffrn_reflns_limit_h_max 6
_diffrn_reflns_limit_h_min -11
_diffrn_reflns_limit_k_max 9
_diffrn_reflns_limit_k_min -12
_diffrn_reflns_limit_l_max 32
_diffrn_reflns_limit_l_min -16
_diffrn_reflns_number 6105
_diffrn_reflns_theta_full 26.02
_diffrn_reflns_theta_max 26.02
_diffrn_reflns_theta_min 3.71
_diffrn_source 'SuperNova (Mo) X-ray Source'
_exptl_absorpt_coefficient_mu 0.307
_exptl_absorpt_correction_T_max 1.00000
_exptl_absorpt_correction_T_min 0.43640
_exptl_absorpt_correction_type multi-scan
_exptl_absorpt_process_details
;
CrysAlisPro, Agilent Technologies,
Version 1.171.36.28 (release 01-02-2013 CrysAlis171 .NET)
(compiled Feb  1 2013,16:14:44)
Empirical absorption correction using spherical harmonics,
 implemented in SCALE3 ABSPACK scaling algorithm.
;
_exptl_crystal_colour 'clear light colourless'
_exptl_crystal_colour_lustre clear
_exptl_crystal_colour_modifier light
_exptl_crystal_colour_primary colourless
_exptl_crystal_density_diffrn 1.537
_exptl_crystal_density_method 'not measured'
_exptl_crystal_description block
_exptl_crystal_F_000 1192
_exptl_crystal_size_max 0.21
_exptl_crystal_size_mid 0.15
_exptl_crystal_size_min 0.14
_refine_diff_density_max 0.195
_refine_diff_density_min -0.228
_refine_diff_density_rms 0.046
_refine_ls_abs_structure_details 'Flack H D (1983), Acta Cryst. A39, 876-881'
_refine_ls_abs_structure_Flack 0.06(9)
_refine_ls_extinction_method none
_refine_ls_goodness_of_fit_ref 1.062
_refine_ls_hydrogen_treatment constr
_refine_ls_matrix_type full
_refine_ls_number_parameters 352
_refine_ls_number_reflns 4290
_refine_ls_number_restraints 0
_refine_ls_restrained_S_all 1.062
_refine_ls_R_factor_all 0.0664
_refine_ls_R_factor_gt 0.0486
_refine_ls_shift/su_max 0.000
_refine_ls_shift/su_mean 0.000
_refine_ls_structure_factor_coef Fsqd
_refine_ls_weighting_details 'calc w=1/[\s^2^(Fo^2^)+(0.0394P)^2^+0.2110P] where P=(Fo^2^+2Fc^2^)/3'
_refine_ls_weighting_scheme calc
_refine_ls_wR_factor_gt 0.0949
_refine_ls_wR_factor_ref 0.1086
_reflns_number_gt 3385
_reflns_number_total 4290
_reflns_threshold_expression >2sigma(I)
_cod_data_source_file c7ob01013c2.cif
_cod_data_source_block zhuyy_0113_1
_cod_database_code 7155651
_reflns_odcompleteness_completeness 99.39
_reflns_odcompleteness_iscentric 1
_reflns_odcompleteness_theta 26.32
_olex2_refinement_description
;
1. Fixed Uiso
 At 1.2 times of:
  All C(H) groups, All C(H,H) groups
2.a Ternary CH refined with riding coordinates:
 C1(H1), C2(H2), C3(H3)
2.b Secondary CH2 refined with riding coordinates:
 C10(H10A,H10B)
2.c Aromatic/amide H refined with riding coordinates:
 C6(H6), C8(H8), C9(H9), C13(H13), C14(H14), C15(H15), C16(H16), C17(H17),
 C20(H20), C21(H21), C23(H23), C24(H24)
;
_olex2_date_sample_data_collection 2017-01-13
_olex2_submission_special_instructions 'No special instructions were received'

loop_
_space_group_symop_id
_space_group_symop_operation_xyz
1 'x, y, z'
2 '-x+1/2, -y, z+1/2'
3 'x+1/2, -y+1/2, -z'
4 '-x, y+1/2, -z+1/2'

loop_
_atom_site_label
_atom_site_type_symbol
_atom_site_fract_x
_atom_site_fract_y
_atom_site_fract_z
_atom_site_U_iso_or_equiv
_atom_site_adp_type
_atom_site_occupancy
_atom_site_calc_flag
_atom_site_refinement_flags_posn
Cl1 Cl 0.14624(13) 0.37739(10) 0.05379(4) 0.0774(4) Uani 1 d .
S1 S 0.33063(11) 0.92402(9) 0.03795(3) 0.0494(2) Uani 1 d .
F1 F -0.1108(2) 0.8868(3) 0.07568(9) 0.0698(7) Uani 1 d .
F2 F -0.0305(2) 1.0103(3) 0.01644(7) 0.0842(9) Uani 1 d .
F3 F -0.1145(3) 1.0989(3) 0.08428(9) 0.0754(7) Uani 1 d .
O1 O 0.2224(5) 1.1781(3) 0.16477(13) 0.0913(11) Uani 1 d .
O2 O 0.0143(4) 1.1746(4) 0.19463(12) 0.1033(13) Uani 1 d .
O3 O 0.4142(3) 0.8070(4) 0.23119(10) 0.0828(11) Uani 1 d .
O4 O 0.7910(5) 0.9117(5) 0.22443(16) 0.1224(15) Uani 1 d .
O5 O 0.7901(6) 0.7054(5) 0.20557(16) 0.1425(19) Uani 1 d .
O6 O 0.3234(3) 1.0639(3) 0.02666(9) 0.0610(7) Uani 1 d .
O7 O 0.3434(3) 0.8275(3) -0.00160(8) 0.0690(8) Uani 1 d .
N1 N 0.1852(3) 0.8886(3) 0.06996(9) 0.0404(6) Uani 1 d .
N2 N 0.1089(5) 1.1264(4) 0.17118(12) 0.0638(10) Uani 1 d .
N3 N 0.7523(4) 0.8193(5) 0.19936(15) 0.0759(11) Uani 1 d .
C1 C 0.1022(3) 0.9960(3) 0.09134(11) 0.0380(7) Uani 1 d .
H1 H 0.1486 1.0810 0.0835 0.046 Uiso 1 calc R
C2 C 0.0874(4) 0.9858(3) 0.14976(11) 0.0395(8) Uani 1 d .
H2 H -0.0068 0.9551 0.1581 0.047 Uiso 1 calc R
C3 C 0.1929(4) 0.8907(3) 0.17335(10) 0.0384(8) Uani 1 d .
H3 H 0.2854 0.9251 0.1647 0.046 Uiso 1 calc R
C4 C 0.1773(4) 0.7572(3) 0.14670(11) 0.0360(7) Uani 1 d .
C5 C 0.1744(4) 0.7599(3) 0.09349(11) 0.0385(7) Uani 1 d .
C6 C 0.1627(4) 0.6443(3) 0.06481(13) 0.0468(8) Uani 1 d .
H6 H 0.1587 0.6482 0.0295 0.056 Uiso 1 calc R
C7 C 0.1570(4) 0.5231(3) 0.08992(14) 0.0520(9) Uani 1 d .
C8 C 0.1574(4) 0.5162(3) 0.14235(14) 0.0535(9) Uani 1 d .
H8 H 0.1510 0.4337 0.1587 0.064 Uiso 1 calc R
C9 C 0.1673(4) 0.6335(3) 0.17058(13) 0.0497(9) Uani 1 d .
H9 H 0.1673 0.6291 0.2059 0.060 Uiso 1 calc R
C10 C 0.1835(4) 0.8883(4) 0.23157(10) 0.0409(8) Uani 1 d .
H10A H 0.1570 0.9766 0.2435 0.049 Uiso 1 calc R
H10B H 0.1111 0.8261 0.2417 0.049 Uiso 1 calc R
C11 C 0.3172(4) 0.8485(4) 0.25644(12) 0.0472(9) Uani 1 d .
C12 C 0.3318(4) 0.8614(4) 0.31291(12) 0.0447(8) Uani 1 d .
C13 C 0.4627(5) 0.8490(4) 0.33434(15) 0.0617(11) Uani 1 d .
H13 H 0.5400 0.8336 0.3139 0.074 Uiso 1 calc R
C14 C 0.4774(5) 0.8599(5) 0.38671(15) 0.0669(12) Uani 1 d .
H14 H 0.5653 0.8526 0.4013 0.080 Uiso 1 calc R
C15 C 0.3652(5) 0.8809(5) 0.41682(14) 0.0714(13) Uani 1 d .
H15 H 0.3763 0.8852 0.4519 0.086 Uiso 1 calc R
C16 C 0.2358(5) 0.8958(5) 0.39606(13) 0.0685(13) Uani 1 d .
H16 H 0.1596 0.9119 0.4170 0.082 Uiso 1 calc R
C17 C 0.2180(4) 0.8869(4) 0.34346(12) 0.0528(10) Uani 1 d .
H17 H 0.1303 0.8980 0.3291 0.063 Uiso 1 calc R
C18 C -0.0397(4) 0.9978(4) 0.06639(12) 0.0492(9) Uani 1 d .
C19 C 0.4649(4) 0.8953(4) 0.08227(13) 0.0473(9) Uani 1 d .
C20 C 0.5139(4) 0.7652(4) 0.08970(15) 0.0565(10) Uani 1 d .
H20 H 0.4827 0.6954 0.0693 0.068 Uiso 1 calc R
C21 C 0.6100(4) 0.7418(4) 0.12806(16) 0.0608(11) Uani 1 d .
H21 H 0.6449 0.6562 0.1336 0.073 Uiso 1 calc R
C22 C 0.6521(4) 0.8458(4) 0.15728(14) 0.0572(10) Uani 1 d .
C23 C 0.6092(4) 0.9754(4) 0.14973(16) 0.0594(11) Uani 1 d .
H23 H 0.6436 1.0449 0.1696 0.071 Uiso 1 calc R
C24 C 0.5130(4) 0.9995(4) 0.11158(15) 0.0572(10) Uani 1 d .
H24 H 0.4810 1.0861 0.1058 0.069 Uiso 1 calc R

loop_
_atom_site_aniso_label
_atom_site_aniso_U_11
_atom_site_aniso_U_22
_atom_site_aniso_U_33
_atom_site_aniso_U_23
_atom_site_aniso_U_13
_atom_site_aniso_U_12
Cl1 0.0906(8) 0.0393(5) 0.1022(8) -0.0251(5) -0.0156(7) -0.0004(6)
S1 0.0610(5) 0.0504(5) 0.0367(4) 0.0044(4) 0.0140(5) 0.0060(6)
F1 0.0620(13) 0.0716(17) 0.0756(15) -0.0126(13) 0.0020(12) -0.0175(15)
F2 0.0698(14) 0.139(3) 0.0433(11) 0.0163(14) -0.0069(12) 0.012(2)
F3 0.0665(14) 0.0720(17) 0.0878(16) -0.0077(14) -0.0034(13) 0.0271(15)
O1 0.137(3) 0.0476(19) 0.089(2) -0.0079(17) -0.003(2) -0.026(2)
O2 0.130(3) 0.098(3) 0.082(2) -0.042(2) -0.017(2) 0.065(3)
O3 0.0600(17) 0.140(3) 0.0481(15) -0.0054(18) 0.0089(14) 0.030(2)
O4 0.127(3) 0.116(3) 0.125(3) -0.011(3) -0.055(3) -0.030(3)
O5 0.184(5) 0.111(3) 0.132(3) -0.010(3) -0.075(3) 0.051(4)
O6 0.0717(16) 0.0550(16) 0.0562(13) 0.0220(12) 0.0165(15) 0.0025(18)
O7 0.0870(19) 0.0796(19) 0.0403(12) -0.0136(13) 0.0176(15) 0.015(2)
N1 0.0537(16) 0.0336(15) 0.0339(12) -0.0023(12) 0.0064(13) 0.0036(16)
N2 0.103(3) 0.049(2) 0.0388(17) -0.0080(16) -0.011(2) 0.023(3)
N3 0.071(2) 0.082(3) 0.075(3) 0.005(2) -0.005(2) -0.002(3)
C1 0.0500(18) 0.0294(17) 0.0346(16) 0.0003(14) 0.0039(15) 0.0040(18)
C2 0.0510(18) 0.0316(18) 0.0360(16) -0.0023(15) 0.0092(16) 0.0054(18)
C3 0.0508(19) 0.0322(17) 0.0322(14) 0.0020(13) 0.0043(15) -0.0012(18)
C4 0.0431(17) 0.0278(16) 0.0371(15) 0.0001(13) 0.0005(16) -0.0013(17)
C5 0.0414(17) 0.0312(17) 0.0428(17) -0.0016(14) -0.0024(17) 0.0045(19)
C6 0.0489(18) 0.043(2) 0.0485(17) -0.0123(16) -0.0061(19) 0.002(2)
C7 0.055(2) 0.0314(18) 0.070(2) -0.0128(17) -0.006(2) -0.002(2)
C8 0.059(2) 0.0260(17) 0.075(2) 0.0047(17) 0.002(2) -0.002(2)
C9 0.063(2) 0.0369(19) 0.0496(18) 0.0086(16) 0.003(2) 0.001(2)
C10 0.0501(18) 0.0397(18) 0.0328(15) 0.0024(14) 0.0002(16) 0.0008(19)
C11 0.0493(19) 0.054(2) 0.0384(17) 0.0004(17) 0.0052(18) 0.000(2)
C12 0.0522(19) 0.043(2) 0.0387(16) 0.0005(15) -0.0022(18) -0.009(2)
C13 0.065(3) 0.062(3) 0.058(2) -0.002(2) -0.005(2) 0.003(3)
C14 0.073(3) 0.068(3) 0.060(2) -0.001(2) -0.023(2) -0.005(3)
C15 0.099(3) 0.077(3) 0.0388(19) -0.005(2) -0.010(2) -0.018(3)
C16 0.074(3) 0.094(4) 0.0377(18) -0.010(2) 0.006(2) -0.022(3)
C17 0.051(2) 0.065(3) 0.0422(17) -0.0050(19) 0.0018(17) -0.015(2)
C18 0.058(2) 0.055(2) 0.0352(17) -0.0020(18) 0.0021(18) 0.002(2)
C19 0.0481(19) 0.047(2) 0.0470(18) 0.0035(18) 0.0132(18) 0.002(2)
C20 0.059(2) 0.045(2) 0.065(2) -0.005(2) 0.008(2) 0.004(2)
C21 0.061(2) 0.048(2) 0.074(3) 0.001(2) 0.000(2) 0.011(2)
C22 0.049(2) 0.063(3) 0.059(2) 0.005(2) 0.007(2) -0.004(2)
C23 0.053(2) 0.055(3) 0.070(2) -0.007(2) 0.007(2) -0.013(2)
C24 0.058(2) 0.040(2) 0.073(2) 0.003(2) 0.008(2) -0.003(2)

loop_
_atom_type_symbol
_atom_type_description
_atom_type_scat_dispersion_real
_atom_type_scat_dispersion_imag
_atom_type_scat_source
C C 0.0033 0.0016 'International Tables Vol C Tables 4.2.6.8 and 6.1.1.4'
H H 0.0000 0.0000 'International Tables Vol C Tables 4.2.6.8 and 6.1.1.4'
Cl Cl 0.1484 0.1585 'International Tables Vol C Tables 4.2.6.8 and 6.1.1.4'
F F 0.0171 0.0103 'International Tables Vol C Tables 4.2.6.8 and 6.1.1.4'
N N 0.0061 0.0033 'International Tables Vol C Tables 4.2.6.8 and 6.1.1.4'
O O 0.0106 0.0060 'International Tables Vol C Tables 4.2.6.8 and 6.1.1.4'
S S 0.1246 0.1234 'International Tables Vol C Tables 4.2.6.8 and 6.1.1.4'

loop_
_geom_angle_atom_site_label_1
_geom_angle_atom_site_label_2
_geom_angle_atom_site_label_3
_geom_angle
O6 S1 N1 105.74(16)
O6 S1 C19 109.38(19)
O7 S1 O6 120.94(16)
O7 S1 N1 107.29(17)
O7 S1 C19 108.02(18)
N1 S1 C19 104.22(14)
C1 N1 S1 119.9(2)
C5 N1 S1 118.0(2)
C5 N1 C1 117.2(2)
O1 N2 C2 117.4(4)
O2 N2 O1 125.4(4)
O2 N2 C2 117.1(4)
O4 N3 O5 124.1(5)
O4 N3 C22 118.3(5)
O5 N3 C22 117.6(5)
N1 C1 H1 108.0
N1 C1 C2 112.8(3)
N1 C1 C18 109.6(3)
C2 C1 H1 108.0
C18 C1 H1 108.0
C18 C1 C2 110.4(3)
N2 C2 C1 107.0(3)
N2 C2 H2 109.2
C1 C2 H2 109.2
C3 C2 N2 109.5(3)
C3 C2 C1 112.6(3)
C3 C2 H2 109.2
C2 C3 H3 106.9
C2 C3 C10 112.1(3)
C4 C3 C2 107.2(3)
C4 C3 H3 106.9
C4 C3 C10 116.3(3)
C10 C3 H3 106.9
C5 C4 C3 116.6(3)
C9 C4 C3 125.5(3)
C9 C4 C5 117.9(3)
C4 C5 N1 116.6(3)
C6 C5 N1 121.3(3)
C6 C5 C4 122.0(3)
C5 C6 H6 120.8
C7 C6 C5 118.3(3)
C7 C6 H6 120.8
C6 C7 Cl1 118.3(3)
C8 C7 Cl1 120.2(3)
C8 C7 C6 121.4(3)
C7 C8 H8 120.3
C7 C8 C9 119.4(3)
C9 C8 H8 120.3
C4 C9 C8 120.9(3)
C4 C9 H9 119.6
C8 C9 H9 119.6
C3 C10 H10A 109.0
C3 C10 H10B 109.0
H10A C10 H10B 107.8
C11 C10 C3 112.9(3)
C11 C10 H10A 109.0
C11 C10 H10B 109.0
O3 C11 C10 120.7(3)
O3 C11 C12 119.9(3)
C10 C11 C12 119.4(3)
C13 C12 C11 118.8(3)
C17 C12 C11 121.2(3)
C17 C12 C13 120.0(3)
C12 C13 H13 120.3
C12 C13 C14 119.3(4)
C14 C13 H13 120.3
C13 C14 H14 119.7
C15 C14 C13 120.7(4)
C15 C14 H14 119.7
C14 C15 H15 119.7
C14 C15 C16 120.6(3)
C16 C15 H15 119.7
C15 C16 H16 120.0
C15 C16 C17 120.0(4)
C17 C16 H16 120.0
C12 C17 C16 119.4(4)
C12 C17 H17 120.3
C16 C17 H17 120.3
F1 C18 F3 107.0(3)
F1 C18 C1 112.0(3)
F2 C18 F1 107.3(3)
F2 C18 F3 108.5(3)
F2 C18 C1 111.8(3)
F3 C18 C1 110.1(3)
C20 C19 S1 119.4(3)
C24 C19 S1 119.6(3)
C24 C19 C20 120.8(4)
C19 C20 H20 120.5
C21 C20 C19 118.9(4)
C21 C20 H20 120.6
C20 C21 H21 120.6
C22 C21 C20 118.8(4)
C22 C21 H21 120.6
C21 C22 N3 118.5(4)
C21 C22 C23 123.4(4)
C23 C22 N3 118.0(4)
C22 C23 H23 121.0
C22 C23 C24 118.0(4)
C24 C23 H23 121.0
C19 C24 C23 119.9(4)
C19 C24 H24 120.0
C23 C24 H24 120.0

loop_
_geom_bond_atom_site_label_1
_geom_bond_atom_site_label_2
_geom_bond_distance
Cl1 C7 1.740(3)
S1 O6 1.429(3)
S1 O7 1.423(3)
S1 N1 1.670(3)
S1 C19 1.762(4)
F1 C18 1.325(4)
F2 C18 1.322(4)
F3 C18 1.326(4)
O1 N2 1.219(5)
O2 N2 1.199(5)
O3 C11 1.218(4)
O4 N3 1.193(5)
O5 N3 1.205(6)
N1 C1 1.450(4)
N1 C5 1.430(4)
N2 C2 1.526(5)
N3 C22 1.490(5)
C1 H1 0.9800
C1 C2 1.546(4)
C1 C18 1.514(5)
C2 H2 0.9800
C2 C3 1.521(5)
C3 H3 0.9800
C3 C4 1.513(4)
C3 C10 1.533(4)
C4 C5 1.399(4)
C4 C9 1.388(4)
C5 C6 1.383(4)
C6 H6 0.9300
C6 C7 1.380(5)
C7 C8 1.380(5)
C8 H8 0.9300
C8 C9 1.390(5)
C9 H9 0.9300
C10 H10A 0.9700
C10 H10B 0.9700
C10 C11 1.496(5)
C11 C12 1.497(4)
C12 C13 1.384(5)
C12 C17 1.380(5)
C13 H13 0.9300
C13 C14 1.388(5)
C14 H14 0.9300
C14 C15 1.355(6)
C15 H15 0.9300
C15 C16 1.366(6)
C16 H16 0.9300
C16 C17 1.396(5)
C17 H17 0.9300
C19 C20 1.395(5)
C19 C24 1.374(5)
C20 H20 0.9300
C20 C21 1.387(5)
C21 H21 0.9300
C21 C22 1.354(5)
C22 C23 1.372(5)
C23 H23 0.9300
C23 C24 1.385(5)
C24 H24 0.9300

loop_
_geom_torsion_atom_site_label_1
_geom_torsion_atom_site_label_2
_geom_torsion_atom_site_label_3
_geom_torsion_atom_site_label_4
_geom_torsion
Cl1 C7 C8 C9 179.4(3)
S1 N1 C1 C2 -120.0(3)
S1 N1 C1 C18 116.7(3)
S1 N1 C5 C4 110.9(3)
S1 N1 C5 C6 -68.8(4)
S1 C19 C20 C21 -173.9(3)
S1 C19 C24 C23 174.0(3)
O1 N2 C2 C1 -63.2(4)
O1 N2 C2 C3 59.2(4)
O2 N2 C2 C1 119.6(3)
O2 N2 C2 C3 -118.0(4)
O3 C11 C12 C13 11.5(6)
O3 C11 C12 C17 -169.3(4)
O4 N3 C22 C21 178.7(4)
O4 N3 C22 C23 -0.3(6)
O5 N3 C22 C21 -0.7(6)
O5 N3 C22 C23 -179.6(5)
O6 S1 N1 C1 -15.4(3)
O6 S1 N1 C5 -170.0(2)
O6 S1 C19 C20 -164.5(3)
O6 S1 C19 C24 20.1(3)
O7 S1 N1 C1 -145.7(2)
O7 S1 N1 C5 59.7(3)
O7 S1 C19 C20 -31.1(3)
O7 S1 C19 C24 153.5(3)
N1 S1 C19 C20 82.8(3)
N1 S1 C19 C24 -92.6(3)
N1 C1 C2 N2 136.1(3)
N1 C1 C2 C3 15.8(4)
N1 C1 C18 F1 63.4(3)
N1 C1 C18 F2 -57.0(4)
N1 C1 C18 F3 -177.6(3)
N1 C5 C6 C7 178.0(3)
N2 C2 C3 C4 -173.9(3)
N2 C2 C3 C10 57.3(4)
N3 C22 C23 C24 -178.2(3)
C1 N1 C5 C4 -44.4(5)
C1 N1 C5 C6 136.0(3)
C1 C2 C3 C4 -55.0(4)
C1 C2 C3 C10 176.2(3)
C2 C1 C18 F1 -61.3(4)
C2 C1 C18 F2 178.2(3)
C2 C1 C18 F3 57.6(4)
C2 C3 C4 C5 48.6(4)
C2 C3 C4 C9 -132.2(4)
C2 C3 C10 C11 -154.5(3)
C3 C4 C5 N1 -0.6(5)
C3 C4 C5 C6 179.0(3)
C3 C4 C9 C8 -178.1(4)
C3 C10 C11 O3 -8.5(5)
C3 C10 C11 C12 170.7(3)
C4 C3 C10 C11 81.7(4)
C4 C5 C6 C7 -1.6(6)
C5 N1 C1 C2 34.8(4)
C5 N1 C1 C18 -88.6(3)
C5 C4 C9 C8 1.1(6)
C5 C6 C7 Cl1 -178.6(3)
C5 C6 C7 C8 2.5(6)
C6 C7 C8 C9 -1.7(6)
C7 C8 C9 C4 -0.2(6)
C9 C4 C5 N1 -179.9(3)
C9 C4 C5 C6 -0.2(6)
C10 C3 C4 C5 175.0(3)
C10 C3 C4 C9 -5.8(5)
C10 C11 C12 C13 -167.8(4)
C10 C11 C12 C17 11.4(5)
C11 C12 C13 C14 -179.5(4)
C11 C12 C17 C16 178.8(4)
C12 C13 C14 C15 0.7(7)
C13 C12 C17 C16 -2.0(6)
C13 C14 C15 C16 -2.0(8)
C14 C15 C16 C17 1.2(8)
C15 C16 C17 C12 0.7(7)
C17 C12 C13 C14 1.2(6)
C18 C1 C2 N2 -100.9(4)
C18 C1 C2 C3 138.8(3)
C19 S1 N1 C1 99.9(3)
C19 S1 N1 C5 -54.7(3)
C19 C20 C21 C22 0.6(6)
C20 C19 C24 C23 -1.3(5)
C20 C21 C22 N3 178.3(3)
C20 C21 C22 C23 -2.8(6)
C21 C22 C23 C24 2.9(6)
C22 C23 C24 C19 -0.8(5)
C24 C19 C20 C21 1.5(6)
